data_1010644
loop_
_publ_author_name
'Goldsztaub, M S'

_publ_section_title
;
Etude de quelques derives de l'oxyde ferrique (Fe O * O H, Fe O^2^ Na,
Fe O Cl) determination de leurs structures.
;
_journal_coden_ASTM BSFMAU
_journal_name_full
;
Bulletin de la Societe Francaise de Mineralogie (-71,1948)
;
_journal_page_first 6
_journal_page_last 6
_journal_volume 58
_journal_year 1935
_chemical_formula_structural 'Fe Na O2'
_chemical_formula_sum 'Fe Na O2'
_chemical_name_systematic 'Iron(III) sodium oxide'
_space_group_IT_number 166
_symmetry_cell_setting trigonal
_symmetry_space_group_name_Hall '-P 3* 2'
_symmetry_space_group_name_H-M 'R -3 m :R'
_cell_angle_alpha 31.33
_cell_angle_beta 31.33
_cell_angle_gamma 31.33
_cell_formula_units_Z 1
_cell_length_a 5.59
_cell_length_b 5.59
_cell_length_c 5.59
_cell_volume 41.9
_exptl_crystal_density_meas 4.23
_cod_original_sg_symbol_H-M 'R -3 m R'
_cod_database_code 1010644

loop_
_symmetry_equiv_pos_as_xyz
x,y,z
y,x,z
y,z,x
x,z,y
z,x,y
z,y,x
-x,-y,-z
-y,-x,-z
-y,-z,-x
-x,-z,-y
-z,-x,-y
-z,-y,-x

loop_
_atom_site_label
_atom_site_type_symbol
_atom_site_symmetry_multiplicity
_atom_site_Wyckoff_symbol
_atom_site_fract_x
_atom_site_fract_y
_atom_site_fract_z
_atom_site_occupancy
_atom_site_attached_hydrogens
_atom_site_calc_flag
Na1 Na1+ 1 a 0. 0. 0. 1. 0 d
Fe1 Fe3+ 1 b 0.5 0.5 0.5 1. 0 d
O1 O2- 2 c 0.222 0.222 0.222 1. 0 d

loop_
_atom_type_symbol
_atom_type_oxidation_number
Na1+ 1.000
Fe3+ 3.000
O2- -2.000
